data_4100086
_journal_name_full 'Journal of the American Chemical Society'
_journal_paper_doi 10.1021/ja043415j
_journal_year 2005
_chemical_formula_moiety 'C40 H104 Cl4 Li2 N4 O4 Si8 Sm2 '
_chemical_formula_sum 'C40 H104 Cl4 Li2 N4 O4 Si8 Sm2'
_chemical_formula_weight 1386.46
_space_group_IT_number 14
_symmetry_cell_setting monoclinic
_symmetry_space_group_name_Hall '-P 2yn'
_symmetry_space_group_name_H-M 'P 1 21/n 1'
_cell_angle_alpha 90
_cell_angle_beta 94.190(2)
_cell_angle_gamma 90
_cell_formula_units_Z 2
_cell_length_a 13.1658(5)
_cell_length_b 19.8100(7)
_cell_length_c 13.5111(5)
_cell_measurement_temperature 193.1
_cell_volume 3514.5(2)
_cod_original_sg_symbol_H-M 'P 21/n'
_cod_original_formula_sum 'C40 H104 Cl4 Li2 N4 O4 Si8 Sm2 '
_cod_database_code 4100086

loop_
_symmetry_equiv_pos_site_id
_symmetry_equiv_pos_as_xyz
1 +X,+Y,+Z
2 1/2-X,1/2+Y,1/2-Z
3 -X,-Y,-Z
4 1/2+X,1/2-Y,1/2+Z

loop_
_atom_site_label
_atom_site_type_symbol
_atom_site_fract_x
_atom_site_fract_y
_atom_site_fract_z
_atom_site_U_iso_or_equiv
_atom_site_adp_type
_atom_site_occupancy
_atom_site_symmetry_multiplicity
_atom_site_calc_flag
_atom_site_refinement_flags
_atom_site_disorder_assembly
_atom_site_disorder_group
Sm(1) Sm 0.891680(10) 0.430690(10) 0.57730(2) 0.02942(7) Uani 1.00 1 d . . .
Cl(1) Cl 0.69327(9) 0.43993(8) 0.51385(12) 0.0636(4) Uani 1.00 1 d . . .
Cl(2) Cl 1.09902(7) 0.47388(6) 0.57928(8) 0.0370(3) Uani 1.00 1 d . . .
Si(1) Si 0.87545(11) 0.28393(7) 0.43408(11) 0.0498(4) Uani 1.00 1 d . . .
Si(2) Si 1.01993(11) 0.28118(7) 0.61352(12) 0.0525(4) Uani 1.00 1 d . . .
Si(3) Si 0.77563(12) 0.40156(9) 0.79613(11) 0.0569(5) Uani 1.00 1 d . . .
Si(4) Si 0.89322(12) 0.53043(8) 0.78142(11) 0.0536(4) Uani 1.00 1 d . . .
O(1) O 1.3310(3) 0.4806(2) 0.7282(3) 0.0588(12) Uani 1.00 1 d . . .
O(2) O 1.3659(3) 0.3949(2) 0.5407(3) 0.0688(13) Uani 1.00 1 d . . .
N(1) N 0.9324(3) 0.3242(2) 0.5365(3) 0.0362(10) Uani 1.00 1 d . . .
N(2) N 0.8537(3) 0.4541(2) 0.7341(3) 0.0424(11) Uani 1.00 1 d . . .
C(1) C 0.9651(5) 0.2270(3) 0.3700(5) 0.091(3) Uani 1.00 1 d . . .
C(2) C 0.8264(5) 0.3459(3) 0.3366(4) 0.080(2) Uani 1.00 1 d . . .
C(3) C 0.7629(4) 0.2328(3) 0.4657(5) 0.077(2) Uani 1.00 1 d . . .
C(4) C 1.0456(4) 0.3272(3) 0.7333(4) 0.066(2) Uani 1.00 1 d . . .
C(5) C 0.9766(5) 0.1939(3) 0.6458(5) 0.086(2) Uani 1.00 1 d . . .
C(6) C 1.1474(4) 0.2727(3) 0.5610(6) 0.089(3) Uani 1.00 1 d . . .
C(7) C 0.8286(5) 0.3808(4) 0.9244(4) 0.089(3) Uani 1.00 1 d . . .
C(8) C 0.6451(5) 0.4378(4) 0.8053(6) 0.092(3) Uani 1.00 1 d . . .
C(9) C 0.7539(4) 0.3201(3) 0.7268(4) 0.067(2) Uani 1.00 1 d . . .
C(10) C 0.8969(4) 0.5931(3) 0.6774(5) 0.065(2) Uani 1.00 1 d . . .
C(11) C 1.0239(5) 0.5247(4) 0.8449(5) 0.089(3) Uani 1.00 1 d . . .
C(12) C 0.8098(7) 0.5691(4) 0.8736(6) 0.114(3) Uani 1.00 1 d . . .
C(13) C 1.2978(5) 0.4396(4) 0.8076(5) 0.078(2) Uani 1.00 1 d . . .
C(14) C 1.3518(7) 0.4628(5) 0.8988(5) 0.117(3) Uani 1.00 1 d . . .
C(15) C 1.3844(7) 0.5300(5) 0.8795(7) 0.121(3) Uiso 1.00 1 d . . .
C(16) C 1.3904(6) 0.5355(4) 0.7691(5) 0.089(3) Uani 1.00 1 d . . .
C(17) C 1.4229(6) 0.3475(4) 0.6025(5) 0.090(3) Uani 1.00 1 d . . .
C(18) C 1.4674(7) 0.2966(5) 0.5397(7) 0.126(4) Uani 1.00 1 d . . .
C(19) C 1.4461(8) 0.3244(6) 0.4386(8) 0.138(4) Uiso 1.00 1 d . . .
C(20) C 1.3996(7) 0.3893(5) 0.4439(7) 0.124(3) Uiso 1.00 1 d . . .
Li(1) Li 1.2923(7) 0.4689(5) 0.5916(7) 0.058(3) Uani 1.00 1 d . . .
H(1) H 0.9972 0.2520 0.3210 0.111 Uiso 1.00 1 c R . .
H(2) H 0.9280 0.1905 0.3393 0.111 Uiso 1.00 1 c R . .
H(3) H 1.0153 0.2099 0.4175 0.111 Uiso 1.00 1 c R . .
H(4) H 0.7583 0.3582 0.3470 0.094 Uiso 1.00 1 c R . .
H(5) H 0.8286 0.3257 0.2730 0.095 Uiso 1.00 1 c R . .
H(6) H 0.8682 0.3851 0.3402 0.095 Uiso 1.00 1 c R . .
H(7) H 0.7849 0.1883 0.4828 0.092 Uiso 1.00 1 c R . .
H(8) H 0.7144 0.2310 0.4101 0.092 Uiso 1.00 1 c R . .
H(9) H 0.7326 0.2527 0.5203 0.092 Uiso 1.00 1 c R . .
H(10) H 1.1007 0.3577 0.7278 0.077 Uiso 1.00 1 c R . .
H(11) H 1.0628 0.2956 0.7847 0.078 Uiso 1.00 1 c R . .
H(12) H 0.9866 0.3517 0.7484 0.078 Uiso 1.00 1 c R . .
H(13) H 0.9410 0.1964 0.7043 0.103 Uiso 1.00 1 c R . .
H(14) H 1.0340 0.1651 0.6569 0.102 Uiso 1.00 1 c R . .
H(15) H 0.9327 0.1765 0.5930 0.103 Uiso 1.00 1 c R . .
H(16) H 1.1485 0.2322 0.5235 0.106 Uiso 1.00 1 c R . .
H(17) H 1.1997 0.2713 0.6133 0.106 Uiso 1.00 1 c R . .
H(18) H 1.1582 0.3102 0.5192 0.106 Uiso 1.00 1 c R . .
H(19) H 0.8690 0.3412 0.9221 0.108 Uiso 1.00 1 c R . .
H(20) H 0.7750 0.3733 0.9665 0.108 Uiso 1.00 1 c R . .
H(21) H 0.8697 0.4172 0.9496 0.108 Uiso 1.00 1 c R . .
H(22) H 0.6442 0.4636 0.8645 0.113 Uiso 1.00 1 c R . .
H(23) H 0.5971 0.4021 0.8069 0.113 Uiso 1.00 1 c R . .
H(24) H 0.6279 0.4659 0.7496 0.113 Uiso 1.00 1 c R . .
H(25) H 0.6956 0.3239 0.6814 0.081 Uiso 1.00 1 c R . .
H(26) H 0.7433 0.2852 0.7732 0.081 Uiso 1.00 1 c R . .
H(27) H 0.8117 0.3096 0.6916 0.081 Uiso 1.00 1 c R . .
H(28) H 0.9622 0.5923 0.6518 0.078 Uiso 1.00 1 c R . .
H(29) H 0.8837 0.6371 0.7013 0.078 Uiso 1.00 1 c R . .
H(30) H 0.8466 0.5815 0.6262 0.078 Uiso 1.00 1 c R . .
H(31) H 1.0192 0.5139 0.9130 0.106 Uiso 1.00 1 c R . .
H(32) H 1.0573 0.5669 0.8397 0.106 Uiso 1.00 1 c R . .
H(33) H 1.0616 0.4906 0.8144 0.106 Uiso 1.00 1 c R . .
H(34) H 0.7600 0.5967 0.8390 0.142 Uiso 1.00 1 c R . .
H(35) H 0.8500 0.5959 0.9197 0.142 Uiso 1.00 1 c R . .
H(36) H 0.7769 0.5346 0.9081 0.142 Uiso 1.00 1 c R . .
H(37) H 1.2269 0.4455 0.8131 0.093 Uiso 1.00 1 c R . .
H(38) H 1.3116 0.3934 0.7953 0.093 Uiso 1.00 1 c R . .
H(39) H 1.3106 0.4607 0.9536 0.142 Uiso 1.00 1 c R . .
H(40) H 1.4108 0.4358 0.9121 0.142 Uiso 1.00 1 c R . .
H(41) H 1.3338 0.5601 0.9000 0.145 Uiso 1.00 1 c R . .
H(42) H 1.4480 0.5405 0.9137 0.145 Uiso 1.00 1 c R . .
H(43) H 1.4593 0.5315 0.7531 0.104 Uiso 1.00 1 c R . .
H(44) H 1.3632 0.5771 0.7444 0.103 Uiso 1.00 1 c R . .
H(45) H 1.4752 0.3705 0.6411 0.108 Uiso 1.00 1 c R . .
H(46) H 1.3789 0.3258 0.6452 0.108 Uiso 1.00 1 c R . .
H(47) H 1.5382 0.2918 0.5575 0.151 Uiso 1.00 1 c R . .
H(48) H 1.4347 0.2541 0.5452 0.151 Uiso 1.00 1 c R . .
H(49) H 1.5096 0.3299 0.4104 0.166 Uiso 1.00 1 c R . .
H(50) H 1.4047 0.2940 0.3992 0.166 Uiso 1.00 1 c R . .
H(51) H 1.3430 0.3912 0.3962 0.149 Uiso 1.00 1 c R . .
H(52) H 1.4455 0.4249 0.4319 0.149 Uiso 1.00 1 c R . .
